data_7024975
loop_
_publ_author_name
'Miao, Xiao-He'
'Zhu, Long-Guan'

_publ_section_title
;
 Regiocontrolled [2 + 2] photodimerization of Cd(II) metal complexes in
 both solution and solid state.
;
_journal_issue 6
_journal_name_full 'Dalton transactions (Cambridge, England : 2003)'
_journal_page_first 1457
_journal_page_last 1459
_journal_paper_doi 10.1039/b923629p
_journal_volume 39
_journal_year 2010
_chemical_formula_sum 'C41 H45 Cd2 N5 O14 S'
_chemical_formula_weight 1088.68
_chemical_name_systematic
;
?
;
_space_group_IT_number 14
_symmetry_cell_setting monoclinic
_symmetry_space_group_name_Hall '-P 2ybc'
_symmetry_space_group_name_H-M 'P 1 21/c 1'
_atom_sites_solution_hydrogens geom
_atom_sites_solution_primary direct
_atom_sites_solution_secondary difmap
_audit_creation_method SHELXL-97
_cell_angle_alpha 90.00
_cell_angle_beta 107.1810(10)
_cell_angle_gamma 90.00
_cell_formula_units_Z 4
_cell_length_a 14.9456(10)
_cell_length_b 13.9437(9)
_cell_length_c 23.8419(15)
_cell_measurement_temperature 295(2)
_cell_volume 4746.9(5)
_computing_cell_refinement 'SAINT (Bruker, 2002)'
_computing_data_collection 'SMART (Bruker, 2002)'
_computing_data_reduction SAINT
_computing_molecular_graphics 'Ortep-3 for Windows (Farrugia, 1997)'
_computing_publication_material 'WinGX (Farrugia, 1999)'
_computing_structure_refinement 'SHELXL-97 (Sheldrick, 1997)'
_computing_structure_solution 'SHELXS-97 (Sheldrick, 1997)'
_diffrn_ambient_temperature 295(2)
_diffrn_measured_fraction_theta_full 0.997
_diffrn_measured_fraction_theta_max 0.997
_diffrn_measurement_device_type 'Bruker SMART area-detector diffractometer'
_diffrn_measurement_method '\f and \w scan'
_diffrn_radiation_monochromator graphite
_diffrn_radiation_source 'fine-focus sealed tube'
_diffrn_radiation_type MoK\a
_diffrn_radiation_wavelength 0.71073
_diffrn_reflns_av_R_equivalents 0.0282
_diffrn_reflns_av_sigmaI/netI 0.0348
_diffrn_reflns_limit_h_max 17
_diffrn_reflns_limit_h_min -17
_diffrn_reflns_limit_k_max 14
_diffrn_reflns_limit_k_min -16
_diffrn_reflns_limit_l_max 28
_diffrn_reflns_limit_l_min -24
_diffrn_reflns_number 24344
_diffrn_reflns_theta_full 25.20
_diffrn_reflns_theta_max 25.20
_diffrn_reflns_theta_min 2.05
_diffrn_standards_number 0
_exptl_absorpt_coefficient_mu 1.007
_exptl_absorpt_correction_T_max 0.8164
_exptl_absorpt_correction_T_min 0.7455
_exptl_absorpt_correction_type multi-scan
_exptl_absorpt_process_details 'SADABS (Bruker, 2002)'
_exptl_crystal_colour colorless
_exptl_crystal_density_diffrn 1.523
_exptl_crystal_density_method 'not measured'
_exptl_crystal_description block
_exptl_crystal_F_000 2200
_exptl_crystal_size_max 0.31
_exptl_crystal_size_mid 0.23
_exptl_crystal_size_min 0.21
_refine_diff_density_max 1.564
_refine_diff_density_min -1.134
_refine_diff_density_rms 0.114
_refine_ls_extinction_method none
_refine_ls_goodness_of_fit_ref 1.020
_refine_ls_hydrogen_treatment mixed
_refine_ls_matrix_type full
_refine_ls_number_parameters 564
_refine_ls_number_reflns 8528
_refine_ls_number_restraints 5
_refine_ls_restrained_S_all 1.020
_refine_ls_R_factor_all 0.0972
_refine_ls_R_factor_gt 0.0717
_refine_ls_shift/su_max 0.002
_refine_ls_shift/su_mean 0.000
_refine_ls_structure_factor_coef Fsqd
_refine_ls_weighting_details 'calc w=1/[\s^2^(Fo^2^)+(0.1011P)^2^+21.5560P] where P=(Fo^2^+2Fc^2^)/3'
_refine_ls_weighting_scheme calc
_refine_ls_wR_factor_gt 0.1913
_refine_ls_wR_factor_ref 0.2157
_reflns_number_gt 6127
_reflns_number_total 8528
_reflns_threshold_expression >2\s(I)
_cod_data_source_file b923629p.txt
_cod_data_source_block comp-1
_cod_original_sg_symbol_H-M 'P 21/c'
_cod_database_code 7024975

loop_
_symmetry_equiv_pos_as_xyz
'x, y, z'
'-x, y+1/2, -z+1/2'
'-x, -y, -z'
'x, -y-1/2, z-1/2'

loop_
_atom_site_label
_atom_site_type_symbol
_atom_site_fract_x
_atom_site_fract_y
_atom_site_fract_z
_atom_site_U_iso_or_equiv
_atom_site_adp_type
_atom_site_occupancy
_atom_site_symmetry_multiplicity
_atom_site_calc_flag
_atom_site_refinement_flags
Cd1 Cd 0.69470(4) 0.68680(4) 0.29105(2) 0.0593(2) Uani 1 1 d .
Cd2 Cd 0.84484(4) 0.80275(5) 0.20293(2) 0.0657(2) Uani 1 1 d D
O2 O 0.8353(4) 0.6643(5) 0.2647(3) 0.0745(16) Uani 1 1 d .
O1 O 0.8043(4) 0.5494(5) 0.3176(3) 0.0779(17) Uani 1 1 d .
C31 C 0.8535(6) 0.5839(8) 0.2902(4) 0.073(2) Uani 1 1 d .
O3 O 0.7062(4) 0.8229(5) 0.2345(3) 0.0765(16) Uani 1 1 d .
N3 N 0.7520(5) 0.7157(5) 0.1273(3) 0.0672(18) Uani 1 1 d .
N2 N 0.7782(6) 0.7695(6) 0.3775(3) 0.080(2) Uani 1 1 d .
O4 O 0.5791(6) 0.8184(5) 0.2596(3) 0.098(2) Uani 1 1 d .
N4 N 0.9250(6) 0.8762(7) 0.2877(3) 0.083(2) Uani 1 1 d .
N5 N 0.6129(5) 0.6246(6) 0.3519(3) 0.0706(19) Uani 1 1 d .
N1 N 0.6053(5) 0.5951(6) 0.2116(3) 0.0692(19) Uani 1 1 d .
C14 C 0.7697(7) 0.6261(8) 0.1181(4) 0.086(3) Uani 1 1 d .
H14 H 0.8214 0.5980 0.1447 0.104 Uiso 1 1 calc R
C25 C 0.6462(7) 0.5494(9) 0.3860(4) 0.088(3) Uani 1 1 d .
H25 H 0.6960 0.5153 0.3799 0.106 Uiso 1 1 calc R
C23 C 0.8994(7) 0.9608(10) 0.3012(4) 0.095(3) Uani 1 1 d .
H23 H 0.8496 0.9920 0.2747 0.114 Uiso 1 1 calc R
C3 C 0.5097(9) 0.4928(9) 0.1116(4) 0.098(4) Uani 1 1 d .
C12 C 0.7578(7) 0.8585(8) 0.3894(4) 0.084(3) Uani 1 1 d .
H12 H 0.7060 0.8878 0.3636 0.100 Uiso 1 1 calc R
C33 C 0.6311(8) 0.8594(8) 0.2342(4) 0.080(3) Uani 1 1 d .
C27 C 0.5323(6) 0.5662(8) 0.4380(4) 0.082(3) Uani 1 1 d .
C28 C 0.4986(7) 0.6446(8) 0.4018(4) 0.084(3) Uani 1 1 d .
H28 H 0.4479 0.6796 0.4058 0.101 Uiso 1 1 calc R
C22 C 0.9445(9) 1.0054(10) 0.3541(5) 0.116(4) Uani 1 1 d .
H22 H 0.9257 1.0658 0.3627 0.139 Uiso 1 1 calc R
C34 C 0.6032(10) 0.9539(10) 0.2042(7) 0.142(6) Uani 1 1 d .
H34A H 0.5434 0.9729 0.2079 0.214 Uiso 1 1 calc R
H34B H 0.5991 0.9480 0.1634 0.214 Uiso 1 1 calc R
H34C H 0.6493 1.0015 0.2221 0.214 Uiso 1 1 calc R
C10 C 0.8814(8) 0.8680(10) 0.4772(4) 0.103(4) Uani 1 1 d .
C11 C 0.8080(7) 0.9094(8) 0.4368(4) 0.087(3) Uani 1 1 d .
H11 H 0.7920 0.9727 0.4416 0.104 Uiso 1 1 calc R
C19 C 0.9975(11) 0.8382(10) 0.3264(5) 0.131(5) Uani 1 1 d .
H19 H 1.0198 0.7805 0.3163 0.157 Uiso 1 1 calc R
C16 C 0.6456(9) 0.6111(11) 0.0327(5) 0.104(4) Uani 1 1 d .
C26 C 0.6097(7) 0.5201(9) 0.4297(4) 0.094(3) Uani 1 1 d .
H26 H 0.6369 0.4691 0.4539 0.112 Uiso 1 1 calc R
C32 C 0.9397(9) 0.5320(12) 0.2850(7) 0.147(6) Uani 1 1 d .
H32A H 0.9696 0.5699 0.2621 0.221 Uiso 1 1 calc R
H32B H 0.9217 0.4711 0.2661 0.221 Uiso 1 1 calc R
H32C H 0.9824 0.5219 0.3234 0.221 Uiso 1 1 calc R
C29 C 0.5402(7) 0.6691(8) 0.3609(4) 0.080(3) Uani 1 1 d .
H29 H 0.5159 0.7215 0.3371 0.096 Uiso 1 1 calc R
C18 C 0.6805(8) 0.7556(9) 0.0883(4) 0.103(4) Uani 1 1 d .
H18 H 0.6673 0.8198 0.0927 0.124 Uiso 1 1 calc R
C4 C 0.4882(9) 0.5824(11) 0.1199(5) 0.132(5) Uani 1 1 d .
H4 H 0.4411 0.6136 0.0915 0.158 Uiso 1 1 calc R
C21 C 1.0180(8) 0.9582(12) 0.3938(5) 0.112(4) Uani 1 1 d .
C9 C 0.9005(10) 0.7765(10) 0.4676(5) 0.129(5) Uani 1 1 d .
H9 H 0.9492 0.7452 0.4949 0.155 Uiso 1 1 calc R
C20 C 1.0435(10) 0.8754(12) 0.3805(6) 0.139(6) Uani 1 1 d .
H20 H 1.0917 0.8417 0.4067 0.166 Uiso 1 1 calc R
C1 C 0.6239(10) 0.5066(9) 0.2025(5) 0.123(5) Uani 1 1 d .
H1 H 0.6707 0.4759 0.2316 0.148 Uiso 1 1 calc R
C8 C 0.8491(10) 0.7276(9) 0.4178(4) 0.119(5) Uani 1 1 d .
H8 H 0.8644 0.6644 0.4123 0.143 Uiso 1 1 calc R
C15 C 0.7196(8) 0.5709(9) 0.0735(5) 0.103(4) Uani 1 1 d .
H15 H 0.7353 0.5070 0.0706 0.124 Uiso 1 1 calc R
C5 C 0.5355(9) 0.6294(10) 0.1707(5) 0.138(6) Uani 1 1 d .
H5 H 0.5156 0.6911 0.1759 0.166 Uiso 1 1 calc R
C17 C 0.6233(11) 0.7046(11) 0.0400(6) 0.135(6) Uani 1 1 d .
H17 H 0.5718 0.7337 0.0138 0.162 Uiso 1 1 calc R
C2 C 0.5797(11) 0.4554(9) 0.1533(6) 0.146(6) Uani 1 1 d .
H2 H 0.5992 0.3931 0.1491 0.175 Uiso 1 1 calc R
S1 S 0.7045(3) 1.2706(3) 0.0227(3) 0.1472(19) Uani 1 1 d .
O5 O 0.8043(8) 0.9563(7) 0.1535(4) 0.124(3) Uani 1 1 d .
O8 O 0.7452(6) 1.3465(6) 0.0005(4) 0.132(4) Uani 1 1 d .
O10 O 0.9816(5) 0.7175(8) 0.1979(4) 0.131(3) Uani 1 1 d D
C37 C 0.7854(6) 1.1004(6) 0.0691(4) 0.072(2) Uani 1 1 d .
H37 H 0.7540 1.1096 0.0971 0.086 Uiso 1 1 calc R
C35 C 0.8464(8) 0.9446(8) 0.1198(6) 0.100(4) Uani 1 1 d .
O6 O 0.8988(6) 0.8743(6) 0.1210(5) 0.140(4) Uani 1 1 d .
C38 C 0.7773(6) 1.1675(7) 0.0265(5) 0.084(3) Uani 1 1 d .
C36 C 0.8396(7) 1.0181(7) 0.0721(5) 0.081(3) Uani 1 1 d .
C30 C 0.4895(7) 0.5365(8) 0.4836(4) 0.089(3) Uani 1 1 d .
H30 H 0.4421 0.5755 0.4888 0.106 Uiso 1 1 calc R
C39 C 0.8244(9) 1.1534(11) -0.0162(5) 0.115(4) Uani 1 1 d .
H39 H 0.8223 1.1986 -0.0453 0.138 Uiso 1 1 calc R
C41 C 0.8817(9) 1.0033(10) 0.0306(6) 0.115(4) Uani 1 1 d .
H41 H 0.9165 0.9477 0.0315 0.137 Uiso 1 1 calc R
C40 C 0.8745(9) 1.0673(12) -0.0123(7) 0.128(5) Uani 1 1 d .
H40 H 0.9041 1.0541 -0.0407 0.153 Uiso 1 1 calc R
C6 C 0.4647(12) 0.4190(13) 0.0589(8) 0.152(6) Uani 1 1 d .
H6 H 0.4847 0.3564 0.0564 0.183 Uiso 1 1 calc R
O2W O 0.7880(8) 0.3577(9) 0.3228(6) 0.190(5) Uani 1 1 d .
O1W O 1.0498(10) 0.7786(10) 0.1135(6) 0.193(5) Uani 1 1 d .
O7 O 0.6138(7) 1.2412(11) -0.0200(12) 0.318(15) Uani 1 1 d .
C7 C 0.4035(12) 0.4567(12) 0.0247(9) 0.155(7) Uani 1 1 d .
H7 H 0.3840 0.5188 0.0291 0.186 Uiso 1 1 calc R
C13 C 0.9355(13) 0.9144(14) 0.5340(7) 0.169(8) Uani 1 1 d .
H13 H 0.9779 0.8749 0.5604 0.202 Uiso 1 1 calc R
C24 C 1.0687(11) 1.0038(16) 0.4499(7) 0.170(8) Uani 1 1 d .
H24 H 1.1099 0.9641 0.4768 0.204 Uiso 1 1 calc R
O9 O 0.6819(18) 1.2770(11) 0.0680(15) 0.39(2) Uani 1 1 d .
O3W O 1.1446(16) 0.6396(17) 0.2819(9) 0.299(9) Uiso 1 1 d .
O4W O 0.6210(18) 0.3088(17) 0.3274(11) 0.332(12) Uiso 1 1 d .
H10A H 0.994(3) 0.700(6) 0.1664(8) 0.080 Uiso 1 1 d D
H10B H 1.033(2) 0.711(6) 0.2259(12) 0.080 Uiso 1 1 d D

loop_
_atom_site_aniso_label
_atom_site_aniso_U_11
_atom_site_aniso_U_22
_atom_site_aniso_U_33
_atom_site_aniso_U_23
_atom_site_aniso_U_13
_atom_site_aniso_U_12
Cd1 0.0529(3) 0.0798(4) 0.0383(3) -0.0175(2) 0.0029(2) 0.0033(3)
Cd2 0.0610(4) 0.0774(4) 0.0481(3) -0.0138(3) 0.0000(3) -0.0151(3)
O2 0.065(4) 0.087(4) 0.067(4) -0.004(3) 0.013(3) 0.004(3)
O1 0.073(4) 0.102(5) 0.062(3) 0.002(3) 0.025(3) 0.013(3)
C31 0.053(5) 0.094(7) 0.059(5) -0.004(5) -0.004(4) 0.015(5)
O3 0.068(4) 0.092(4) 0.062(3) -0.003(3) 0.008(3) 0.011(3)
N3 0.061(4) 0.077(5) 0.051(4) -0.011(3) -0.002(3) -0.018(3)
N2 0.083(5) 0.103(6) 0.046(4) -0.028(4) 0.007(4) -0.014(4)
O4 0.092(5) 0.101(5) 0.102(5) -0.015(4) 0.028(4) 0.021(4)
N4 0.085(5) 0.106(6) 0.052(4) -0.016(4) 0.011(4) -0.034(5)
N5 0.062(4) 0.097(5) 0.053(4) -0.012(4) 0.018(3) 0.005(4)
N1 0.065(4) 0.095(6) 0.040(3) -0.016(3) 0.003(3) 0.000(4)
C14 0.074(6) 0.098(8) 0.078(6) -0.039(5) 0.008(5) -0.010(5)
C25 0.067(6) 0.137(9) 0.068(6) 0.002(6) 0.032(5) 0.021(6)
C23 0.078(6) 0.137(10) 0.071(6) -0.039(6) 0.021(5) -0.020(6)
C3 0.118(9) 0.111(9) 0.057(5) -0.029(6) 0.014(6) -0.058(7)
C12 0.073(6) 0.111(8) 0.061(5) -0.042(5) 0.011(4) -0.007(5)
C33 0.079(7) 0.094(7) 0.060(5) -0.008(5) 0.010(5) 0.011(6)
C27 0.058(5) 0.130(9) 0.059(5) -0.019(5) 0.021(4) 0.000(5)
C28 0.066(6) 0.110(8) 0.083(6) -0.013(6) 0.032(5) 0.014(5)
C22 0.092(8) 0.149(11) 0.112(9) -0.068(8) 0.038(7) -0.026(8)
C34 0.130(11) 0.129(11) 0.164(13) 0.053(10) 0.035(10) 0.056(9)
C10 0.096(8) 0.142(11) 0.063(6) -0.045(7) 0.012(6) -0.032(7)
C11 0.084(7) 0.101(7) 0.074(6) -0.040(5) 0.023(5) -0.016(6)
C19 0.142(12) 0.127(10) 0.083(8) -0.027(7) -0.033(8) -0.014(9)
C16 0.104(9) 0.138(11) 0.075(7) -0.053(7) 0.033(6) -0.055(8)
C26 0.075(6) 0.140(10) 0.074(6) 0.013(6) 0.035(5) 0.022(6)
C32 0.099(9) 0.195(15) 0.164(13) 0.062(11) 0.065(9) 0.079(10)
C29 0.069(6) 0.101(7) 0.075(6) -0.008(5) 0.028(5) 0.010(5)
C18 0.102(8) 0.101(8) 0.075(6) -0.008(6) -0.023(6) -0.016(6)
C4 0.105(9) 0.158(13) 0.089(8) -0.046(8) -0.038(7) 0.008(9)
C21 0.071(7) 0.157(12) 0.094(8) -0.048(8) 0.001(6) -0.044(8)
C9 0.150(12) 0.126(10) 0.065(6) -0.022(7) -0.039(7) 0.006(9)
C20 0.130(11) 0.142(12) 0.093(9) -0.033(8) -0.044(8) -0.032(10)
C1 0.151(11) 0.080(8) 0.094(8) -0.021(6) -0.031(7) -0.006(7)
C8 0.146(11) 0.114(9) 0.059(6) -0.029(6) -0.029(6) 0.012(8)
C15 0.083(7) 0.125(9) 0.097(8) -0.062(7) 0.018(6) -0.027(7)
C5 0.113(9) 0.143(11) 0.108(9) -0.062(8) -0.047(7) 0.050(8)
C17 0.124(11) 0.149(13) 0.085(8) -0.004(8) -0.043(8) -0.023(9)
C2 0.185(14) 0.088(8) 0.106(9) -0.027(7) -0.047(10) -0.028(9)
S1 0.093(2) 0.104(3) 0.268(6) 0.080(3) 0.090(3) 0.042(2)
O5 0.154(9) 0.096(6) 0.096(6) 0.015(5) -0.006(6) -0.009(6)
O8 0.101(6) 0.084(5) 0.220(11) 0.043(6) 0.060(7) 0.005(4)
O10 0.073(5) 0.195(9) 0.129(7) -0.021(7) 0.034(5) 0.000(6)
C37 0.054(5) 0.076(6) 0.074(5) 0.004(4) 0.002(4) -0.004(4)
C35 0.077(7) 0.059(6) 0.118(10) 0.004(7) -0.042(7) -0.012(6)
O6 0.097(6) 0.073(5) 0.197(9) 0.020(5) -0.039(6) -0.002(4)
C38 0.053(5) 0.092(7) 0.100(7) 0.017(6) 0.013(5) 0.009(5)
C36 0.063(5) 0.074(6) 0.087(6) -0.006(5) -0.010(5) 0.000(5)
C30 0.058(5) 0.143(11) 0.069(6) -0.014(5) 0.025(5) 0.016(6)
C39 0.091(8) 0.148(11) 0.105(9) 0.032(8) 0.028(7) 0.023(8)
C41 0.109(9) 0.105(9) 0.119(10) 0.007(8) 0.017(8) 0.032(7)
C40 0.103(9) 0.162(14) 0.127(11) -0.023(10) 0.048(8) 0.032(9)
C6 0.127(13) 0.144(14) 0.193(18) 0.054(13) 0.057(12) 0.028(11)
O2W 0.138(9) 0.166(10) 0.244(14) -0.003(10) 0.023(9) -0.012(8)
O1W 0.214(14) 0.216(13) 0.168(11) 0.040(9) 0.086(10) 0.006(11)
O7 0.051(5) 0.180(13) 0.64(4) 0.170(19) -0.017(11) 0.000(6)
C7 0.119(12) 0.111(11) 0.25(2) 0.027(13) 0.070(13) 0.028(9)
C13 0.176(16) 0.187(17) 0.109(11) -0.079(11) -0.009(10) -0.049(13)
C24 0.130(12) 0.24(2) 0.116(11) -0.089(13) -0.007(9) -0.038(13)
O9 0.42(3) 0.137(12) 0.81(5) 0.15(2) 0.50(4) 0.147(17)

loop_
_atom_type_symbol
_atom_type_description
_atom_type_scat_dispersion_real
_atom_type_scat_dispersion_imag
_atom_type_scat_source
C C 0.0033 0.0016 'International Tables Vol C Tables 4.2.6.8 and 6.1.1.4'
H H 0.0000 0.0000 'International Tables Vol C Tables 4.2.6.8 and 6.1.1.4'
Cd Cd -0.8075 1.2024 'International Tables Vol C Tables 4.2.6.8 and 6.1.1.4'
N N 0.0061 0.0033 'International Tables Vol C Tables 4.2.6.8 and 6.1.1.4'
O O 0.0106 0.0060 'International Tables Vol C Tables 4.2.6.8 and 6.1.1.4'
S S 0.1246 0.1234 'International Tables Vol C Tables 4.2.6.8 and 6.1.1.4'

loop_
_geom_angle_atom_site_label_1
_geom_angle_atom_site_label_2
_geom_angle_atom_site_label_3
_geom_angle
_geom_angle_site_symmetry_1
_geom_angle_site_symmetry_3
N5 Cd1 N1 91.2(2) . .
N5 Cd1 O3 142.8(2) . .
N1 Cd1 O3 95.6(2) . .
N5 Cd1 N2 82.9(3) . .
N1 Cd1 N2 174.0(3) . .
O3 Cd1 N2 89.9(3) . .
N5 Cd1 O2 141.5(3) . .
N1 Cd1 O2 93.0(2) . .
O3 Cd1 O2 74.8(2) . .
N2 Cd1 O2 90.9(2) . .
N5 Cd1 O1 89.0(2) . .
N1 Cd1 O1 87.7(2) . .
O3 Cd1 O1 127.8(2) . .
N2 Cd1 O1 90.9(3) . .
O2 Cd1 O1 53.0(2) . .
N5 Cd1 O4 91.0(3) . .
N1 Cd1 O4 88.8(3) . .
O3 Cd1 O4 52.8(3) . .
N2 Cd1 O4 92.5(3) . .
O2 Cd1 O4 127.4(3) . .
O1 Cd1 O4 176.5(2) . .
N5 Cd1 Cd2 174.57(17) . .
N1 Cd1 Cd2 94.19(18) . .
O3 Cd1 Cd2 36.86(16) . .
N2 Cd1 Cd2 91.6(2) . .
O2 Cd1 Cd2 37.95(16) . .
O1 Cd1 Cd2 90.93(15) . .
O4 Cd1 Cd2 89.5(2) . .
N4 Cd2 N3 170.4(3) . .
N4 Cd2 O10 92.0(3) . .
N3 Cd2 O10 91.4(3) . .
N4 Cd2 O3 86.9(3) . .
N3 Cd2 O3 86.0(2) . .
O10 Cd2 O3 153.3(3) . .
N4 Cd2 O5 91.4(3) . .
N3 Cd2 O5 94.6(3) . .
O10 Cd2 O5 120.4(4) . .
O3 Cd2 O5 86.2(3) . .
N4 Cd2 O2 86.0(3) . .
N3 Cd2 O2 85.8(2) . .
O10 Cd2 O2 80.9(3) . .
O3 Cd2 O2 72.4(2) . .
O5 Cd2 O2 158.6(3) . .
N4 Cd2 O6 107.8(3) . .
N3 Cd2 O6 81.8(3) . .
O10 Cd2 O6 71.7(3) . .
O3 Cd2 O6 133.8(2) . .
O5 Cd2 O6 50.9(3) . .
O2 Cd2 O6 149.5(3) . .
N4 Cd2 Cd1 86.73(19) . .
N3 Cd2 Cd1 83.77(18) . .
O10 Cd2 Cd1 117.5(3) . .
O3 Cd2 Cd1 35.86(15) . .
O5 Cd2 Cd1 122.1(3) . .
O2 Cd2 Cd1 36.62(14) . .
O6 Cd2 Cd1 163.13(17) . .
C31 O2 Cd1 94.1(6) . .
C31 O2 Cd2 160.2(6) . .
Cd1 O2 Cd2 105.4(2) . .
C31 O1 Cd1 90.9(6) . .
O1 C31 O2 121.9(8) . .
O1 C31 C32 121.2(10) . .
O2 C31 C32 116.8(10) . .
C33 O3 Cd1 96.6(7) . .
C33 O3 Cd2 155.5(7) . .
Cd1 O3 Cd2 107.3(2) . .
C14 N3 C18 116.6(8) . .
C14 N3 Cd2 122.4(6) . .
C18 N3 Cd2 120.9(7) . .
C12 N2 C8 116.0(8) . .
C12 N2 Cd1 123.0(6) . .
C8 N2 Cd1 120.9(7) . .
C33 O4 Cd1 90.4(6) . .
C23 N4 C19 115.5(9) . .
C23 N4 Cd2 120.7(7) . .
C19 N4 Cd2 123.8(8) . .
C29 N5 C25 116.6(8) . .
C29 N5 Cd1 122.4(7) . .
C25 N5 Cd1 120.3(6) . .
C5 N1 C1 113.1(9) . .
C5 N1 Cd1 123.2(7) . .
C1 N1 Cd1 123.6(6) . .
N3 C14 C15 125.8(11) . .
N3 C14 H14 117.1 . .
C15 C14 H14 117.1 . .
N5 C25 C26 122.5(9) . .
N5 C25 H25 118.7 . .
C26 C25 H25 118.7 . .
N4 C23 C22 121.9(12) . .
N4 C23 H23 119.0 . .
C22 C23 H23 119.0 . .
C4 C3 C2 115.9(10) . .
C4 C3 C6 131.2(12) . .
C2 C3 C6 113.0(13) . .
N2 C12 C11 124.1(10) . .
N2 C12 H12 117.9 . .
C11 C12 H12 117.9 . .
O3 C33 O4 120.2(10) . .
O3 C33 C34 119.4(11) . .
O4 C33 C34 120.4(11) . .
C26 C27 C28 116.1(9) . .
C26 C27 C30 122.4(10) . .
C28 C27 C30 121.4(8) . .
C29 C28 C27 119.2(9) . .
C29 C28 H28 120.4 . .
C27 C28 H28 120.4 . .
C21 C22 C23 118.8(12) . .
C21 C22 H22 120.6 . .
C23 C22 H22 120.6 . .
C33 C34 H34A 109.5 . .
C33 C34 H34B 109.5 . .
H34A C34 H34B 109.5 . .
C33 C34 H34C 109.5 . .
H34A C34 H34C 109.5 . .
H34B C34 H34C 109.5 . .
C9 C10 C11 116.9(9) . .
C9 C10 C13 118.5(13) . .
C11 C10 C13 124.3(13) . .
C10 C11 C12 120.0(11) . .
C10 C11 H11 120.0 . .
C12 C11 H11 120.0 . .
N4 C19 C20 126.2(14) . .
N4 C19 H19 116.9 . .
C20 C19 H19 116.9 . .
C15 C16 C17 118.6(10) . .
C15 C16 C7 115.3(13) . 3_665
C17 C16 C7 125.9(13) . 3_665
C25 C26 C27 120.3(10) . .
C25 C26 H26 119.9 . .
C27 C26 H26 119.9 . .
C31 C32 H32A 109.5 . .
C31 C32 H32B 109.5 . .
H32A C32 H32B 109.5 . .
C31 C32 H32C 109.5 . .
H32A C32 H32C 109.5 . .
H32B C32 H32C 109.5 . .
N5 C29 C28 125.2(10) . .
N5 C29 H29 117.4 . .
C28 C29 H29 117.4 . .
N3 C18 C17 122.4(12) . .
N3 C18 H18 118.8 . .
C17 C18 H18 118.8 . .
C3 C4 C5 120.0(12) . .
C3 C4 H4 120.0 . .
C5 C4 H4 120.0 . .
C20 C21 C22 119.4(11) . .
C20 C21 C24 120.1(15) . .
C22 C21 C24 120.4(15) . .
C10 C9 C8 121.4(11) . .
C10 C9 H9 119.3 . .
C8 C9 H9 119.3 . .
C21 C20 C19 118.0(14) . .
C21 C20 H20 121.0 . .
C19 C20 H20 121.0 . .
N1 C1 C2 124.5(12) . .
N1 C1 H1 117.7 . .
C2 C1 H1 117.7 . .
N2 C8 C9 121.4(12) . .
N2 C8 H8 119.3 . .
C9 C8 H8 119.3 . .
C14 C15 C16 118.4(12) . .
C14 C15 H15 120.8 . .
C16 C15 H15 120.8 . .
N1 C5 C4 125.3(12) . .
N1 C5 H5 117.3 . .
C4 C5 H5 117.3 . .
C16 C17 C18 118.2(12) . .
C16 C17 H17 120.9 . .
C18 C17 H17 120.9 . .
C3 C2 C1 121.0(13) . .
C3 C2 H2 119.5 . .
C1 C2 H2 119.5 . .
O9 S1 O8 122.8(12) . .
O9 S1 O7 100.9(14) . .
O8 S1 O7 111.0(9) . .
O9 S1 C38 109.6(9) . .
O8 S1 C38 107.5(5) . .
O7 S1 C38 103.3(9) . .
C35 O5 Cd2 95.8(9) . .
Cd2 O10 H10A 126(3) . .
Cd2 O10 H10B 126(4) . .
H10A O10 H10B 106(4) . .
C38 C37 C36 121.7(10) . .
C38 C37 H37 119.2 . .
C36 C37 H37 119.2 . .
O5 C35 O6 123.7(14) . .
O5 C35 C36 119.5(12) . .
O6 C35 C36 116.8(15) . .
C35 O6 Cd2 89.2(10) . .
C37 C38 C39 119.4(10) . .
C37 C38 S1 120.6(8) . .
C39 C38 S1 120.0(9) . .
C41 C36 C37 118.9(11) . .
C41 C36 C35 120.8(12) . .
C37 C36 C35 120.3(11) . .
C30 C30 C27 126.8(12) 3_666 .
C30 C30 H30 116.6 3_666 .
C27 C30 H30 116.6 . .
C40 C39 C38 116.1(12) . .
C40 C39 H39 122.0 . .
C38 C39 H39 122.0 . .
C36 C41 C40 121.0(12) . .
C36 C41 H41 119.5 . .
C40 C41 H41 119.5 . .
C41 C40 C39 122.9(13) . .
C41 C40 H40 118.6 . .
C39 C40 H40 118.6 . .
C7 C6 C3 108.8(19) . .
C7 C6 H6 125.6 . .
C3 C6 H6 125.6 . .
C6 C7 C16 113.1(18) . 3_665
C6 C7 H7 123.4 . .
C16 C7 H7 123.4 3_665 .
C24 C13 C10 128.7(19) 3_776 .
C24 C13 H13 115.6 3_776 .
C10 C13 H13 115.6 . .
C13 C24 C21 129(2) 3_776 .
C13 C24 H24 115.3 3_776 .
C21 C24 H24 115.3 . .

loop_
_geom_bond_atom_site_label_1
_geom_bond_atom_site_label_2
_geom_bond_distance
_geom_bond_site_symmetry_2
Cd1 N5 2.323(7) .
Cd1 N1 2.349(6) .
Cd1 O3 2.364(6) .
Cd1 N2 2.371(6) .
Cd1 O2 2.384(6) .
Cd1 O1 2.478(6) .
Cd1 O4 2.480(7) .
Cd2 N4 2.266(7) .
Cd2 N3 2.274(6) .
Cd2 O10 2.398(8) .
Cd2 O3 2.421(7) .
Cd2 O5 2.433(9) .
Cd2 O2 2.458(7) .
Cd2 O6 2.528(11) .
O2 C31 1.266(11) .
O1 C31 1.217(11) .
C31 C32 1.515(13) .
O3 C33 1.231(12) .
N3 C14 1.309(12) .
N3 C18 1.315(12) .
N2 C12 1.327(13) .
N2 C8 1.336(13) .
O4 C33 1.255(13) .
N4 C23 1.310(14) .
N4 C19 1.311(15) .
N5 C29 1.324(11) .
N5 C25 1.329(12) .
N1 C5 1.292(12) .
N1 C1 1.297(13) .
C14 C15 1.346(12) .
C14 H14 0.9300 .
C25 C26 1.375(13) .
C25 H25 0.9300 .
C23 C22 1.388(14) .
C23 H23 0.9300 .
C3 C4 1.319(17) .
C3 C2 1.319(17) .
C3 C6 1.61(2) .
C12 C11 1.358(12) .
C12 H12 0.9300 .
C33 C34 1.499(16) .
C27 C26 1.387(13) .
C27 C28 1.391(14) .
C27 C30 1.475(13) .
C28 C29 1.345(13) .
C28 H28 0.9300 .
C22 C21 1.386(18) .
C22 H22 0.9300 .
C34 H34A 0.9600 .
C34 H34B 0.9600 .
C34 H34C 0.9600 .
C10 C9 1.342(17) .
C10 C11 1.356(16) .
C10 C13 1.503(15) .
C11 H11 0.9300 .
C19 C20 1.370(15) .
C19 H19 0.9300 .
C16 C15 1.358(17) .
C16 C17 1.370(18) .
C16 C7 1.65(2) 3_665
C26 H26 0.9300 .
C32 H32A 0.9600 .
C32 H32B 0.9600 .
C32 H32C 0.9600 .
C29 H29 0.9300 .
C18 C17 1.406(15) .
C18 H18 0.9300 .
C4 C5 1.374(14) .
C4 H4 0.9300 .
C21 C20 1.285(19) .
C21 C24 1.472(16) .
C9 C8 1.388(14) .
C9 H9 0.9300 .
C20 H20 0.9300 .
C1 C2 1.366(14) .
C1 H1 0.9300 .
C8 H8 0.9300 .
C15 H15 0.9300 .
C5 H5 0.9300 .
C17 H17 0.9300 .
C2 H2 0.9300 .
S1 O9 1.23(2) .
S1 O8 1.400(9) .
S1 O7 1.492(16) .
S1 C38 1.789(10) .
O5 C35 1.169(16) .
O10 H10A 0.86(3) .
O10 H10B 0.86(3) .
C37 C38 1.362(13) .
C37 C36 1.394(13) .
C37 H37 0.9300 .
C35 O6 1.250(15) .
C35 C36 1.513(16) .
C38 C39 1.411(16) .
C36 C41 1.335(16) .
C30 C30 1.27(2) 3_666
C30 H30 0.9300 .
C39 C40 1.405(18) .
C39 H39 0.9300 .
C41 C40 1.336(18) .
C41 H41 0.9300 .
C40 H40 0.9300 .
C6 C7 1.16(2) .
C6 H6 0.9300 .
C7 C16 1.65(2) 3_665
C7 H7 0.9300 .
C13 C24 1.21(2) 3_776
C13 H13 0.9300 .
C24 C13 1.21(2) 3_776
C24 H24 0.9300 .

loop_
_geom_torsion_atom_site_label_1
_geom_torsion_atom_site_label_2
_geom_torsion_atom_site_label_3
_geom_torsion_atom_site_label_4
_geom_torsion
_geom_torsion_site_symmetry_1
_geom_torsion_site_symmetry_4
N1 Cd1 Cd2 N4 -177.1(3) . .
O3 Cd1 Cd2 N4 89.3(3) . .
N2 Cd1 Cd2 N4 1.7(3) . .
O2 Cd1 Cd2 N4 -87.6(3) . .
O1 Cd1 Cd2 N4 -89.3(3) . .
O4 Cd1 Cd2 N4 94.2(3) . .
N1 Cd1 Cd2 N3 1.8(3) . .
O3 Cd1 Cd2 N3 -91.8(3) . .
N2 Cd1 Cd2 N3 -179.4(3) . .
O2 Cd1 Cd2 N3 91.3(3) . .
O1 Cd1 Cd2 N3 89.6(2) . .
O4 Cd1 Cd2 N3 -86.9(3) . .
N1 Cd1 Cd2 O10 -86.5(3) . .
O3 Cd1 Cd2 O10 179.8(3) . .
N2 Cd1 Cd2 O10 92.2(3) . .
O2 Cd1 Cd2 O10 2.9(3) . .
O1 Cd1 Cd2 O10 1.3(3) . .
O4 Cd1 Cd2 O10 -175.3(3) . .
N1 Cd1 Cd2 O3 93.7(3) . .
N2 Cd1 Cd2 O3 -87.6(3) . .
O2 Cd1 Cd2 O3 -176.9(3) . .
O1 Cd1 Cd2 O3 -178.5(3) . .
O4 Cd1 Cd2 O3 4.9(3) . .
N1 Cd1 Cd2 O5 93.3(3) . .
O3 Cd1 Cd2 O5 -0.4(3) . .
N2 Cd1 Cd2 O5 -87.9(3) . .
O2 Cd1 Cd2 O5 -177.2(3) . .
O1 Cd1 Cd2 O5 -178.9(3) . .
O4 Cd1 Cd2 O5 4.6(3) . .
N1 Cd1 Cd2 O2 -89.5(3) . .
O3 Cd1 Cd2 O2 176.9(3) . .
N2 Cd1 Cd2 O2 89.3(3) . .
O1 Cd1 Cd2 O2 -1.7(3) . .
O4 Cd1 Cd2 O2 -178.2(3) . .
N1 Cd1 Cd2 O6 33.2(8) . .
O3 Cd1 Cd2 O6 -60.5(8) . .
N2 Cd1 Cd2 O6 -148.1(8) . .
O2 Cd1 Cd2 O6 122.6(8) . .
O1 Cd1 Cd2 O6 120.9(7) . .
O4 Cd1 Cd2 O6 -55.6(7) . .
N5 Cd1 O2 C31 12.0(7) . .
N1 Cd1 O2 C31 -83.7(5) . .
O3 Cd1 O2 C31 -178.7(5) . .
N2 Cd1 O2 C31 91.7(5) . .
O1 Cd1 O2 C31 1.2(5) . .
O4 Cd1 O2 C31 -174.5(5) . .
Cd2 Cd1 O2 C31 -176.7(6) . .
N5 Cd1 O2 Cd2 -171.3(3) . .
N1 Cd1 O2 Cd2 93.0(3) . .
O3 Cd1 O2 Cd2 -1.95(19) . .
N2 Cd1 O2 Cd2 -91.6(3) . .
O1 Cd1 O2 Cd2 177.9(3) . .
O4 Cd1 O2 Cd2 2.2(4) . .
N4 Cd2 O2 C31 -99.7(17) . .
N3 Cd2 O2 C31 85.1(17) . .
O10 Cd2 O2 C31 -7.0(16) . .
O3 Cd2 O2 C31 172.2(17) . .
O5 Cd2 O2 C31 176.8(15) . .
O6 Cd2 O2 C31 19.1(18) . .
Cd1 Cd2 O2 C31 170.3(18) . .
N4 Cd2 O2 Cd1 90.0(3) . .
N3 Cd2 O2 Cd1 -85.2(3) . .
O10 Cd2 O2 Cd1 -177.4(3) . .
O3 Cd2 O2 Cd1 1.92(19) . .
O5 Cd2 O2 Cd1 6.5(8) . .
O6 Cd2 O2 Cd1 -151.2(4) . .
N5 Cd1 O1 C31 -174.5(5) . .
N1 Cd1 O1 C31 94.2(5) . .
O3 Cd1 O1 C31 -1.1(6) . .
N2 Cd1 O1 C31 -91.6(5) . .
O2 Cd1 O1 C31 -1.2(5) . .
Cd2 Cd1 O1 C31 0.1(5) . .
Cd1 O1 C31 O2 2.2(9) . .
Cd1 O1 C31 C32 -177.7(10) . .
Cd1 O2 C31 O1 -2.3(9) . .
Cd2 O2 C31 O1 -172.9(11) . .
Cd1 O2 C31 C32 177.6(9) . .
Cd2 O2 C31 C32 7(2) . .
N5 Cd1 O3 C33 -14.7(7) . .
N1 Cd1 O3 C33 84.7(6) . .
N2 Cd1 O3 C33 -92.8(6) . .
O2 Cd1 O3 C33 176.3(6) . .
O1 Cd1 O3 C33 176.2(5) . .
O4 Cd1 O3 C33 0.5(5) . .
Cd2 Cd1 O3 C33 174.3(7) . .
N5 Cd1 O3 Cd2 171.0(3) . .
N1 Cd1 O3 Cd2 -89.6(3) . .
N2 Cd1 O3 Cd2 92.9(3) . .
O2 Cd1 O3 Cd2 2.0(2) . .
O1 Cd1 O3 Cd2 1.9(3) . .
O4 Cd1 O3 Cd2 -173.8(4) . .
N4 Cd2 O3 C33 105.0(15) . .
N3 Cd2 O3 C33 -81.4(15) . .
O10 Cd2 O3 C33 -166.7(14) . .
O5 Cd2 O3 C33 13.4(15) . .
O2 Cd2 O3 C33 -168.2(15) . .
O6 Cd2 O3 C33 -6.8(16) . .
Cd1 Cd2 O3 C33 -166.3(16) . .
N4 Cd2 O3 Cd1 -88.7(3) . .
N3 Cd2 O3 Cd1 84.9(3) . .
O10 Cd2 O3 Cd1 -0.4(7) . .
O5 Cd2 O3 Cd1 179.7(3) . .
O2 Cd2 O3 Cd1 -2.0(2) . .
O6 Cd2 O3 Cd1 159.5(3) . .
O10 Cd2 N3 C14 32.4(8) . .
O3 Cd2 N3 C14 -121.0(8) . .
O5 Cd2 N3 C14 153.1(8) . .
O2 Cd2 N3 C14 -48.3(7) . .
O6 Cd2 N3 C14 103.7(8) . .
Cd1 Cd2 N3 C14 -85.0(7) . .
O10 Cd2 N3 C18 -143.3(9) . .
O3 Cd2 N3 C18 63.3(8) . .
O5 Cd2 N3 C18 -22.6(9) . .
O2 Cd2 N3 C18 135.9(8) . .
O6 Cd2 N3 C18 -72.0(8) . .
Cd1 Cd2 N3 C18 99.2(8) . .
N5 Cd1 N2 C12 -96.0(8) . .
O3 Cd1 N2 C12 47.3(8) . .
O2 Cd1 N2 C12 122.1(8) . .
O1 Cd1 N2 C12 175.1(8) . .
O4 Cd1 N2 C12 -5.4(8) . .
Cd2 Cd1 N2 C12 84.2(8) . .
N5 Cd1 N2 C8 83.5(10) . .
O3 Cd1 N2 C8 -133.1(10) . .
O2 Cd1 N2 C8 -58.3(10) . .
O1 Cd1 N2 C8 -5.3(10) . .
O4 Cd1 N2 C8 174.2(10) . .
Cd2 Cd1 N2 C8 -96.3(9) . .
N5 Cd1 O4 C33 170.4(6) . .
N1 Cd1 O4 C33 -98.4(6) . .
O3 Cd1 O4 C33 -0.5(5) . .
N2 Cd1 O4 C33 87.5(6) . .
O2 Cd1 O4 C33 -5.5(7) . .
Cd2 Cd1 O4 C33 -4.2(6) . .
O10 Cd2 N4 C23 151.7(8) . .
O3 Cd2 N4 C23 -55.0(8) . .
O5 Cd2 N4 C23 31.2(8) . .
O2 Cd2 N4 C23 -127.6(8) . .
O6 Cd2 N4 C23 80.3(8) . .
Cd1 Cd2 N4 C23 -90.9(8) . .
O10 Cd2 N4 C19 -29.4(11) . .
O3 Cd2 N4 C19 123.9(11) . .
O5 Cd2 N4 C19 -150.0(11) . .
O2 Cd2 N4 C19 51.3(11) . .
O6 Cd2 N4 C19 -100.8(11) . .
Cd1 Cd2 N4 C19 88.0(10) . .
N1 Cd1 N5 C29 -95.1(7) . .
O3 Cd1 N5 C29 5.7(9) . .
N2 Cd1 N5 C29 86.1(7) . .
O2 Cd1 N5 C29 168.5(6) . .
O1 Cd1 N5 C29 177.1(7) . .
O4 Cd1 N5 C29 -6.3(7) . .
N1 Cd1 N5 C25 94.8(7) . .
O3 Cd1 N5 C25 -164.3(6) . .
N2 Cd1 N5 C25 -83.9(7) . .
O2 Cd1 N5 C25 -1.5(9) . .
O1 Cd1 N5 C25 7.1(7) . .
O4 Cd1 N5 C25 -176.3(7) . .
N5 Cd1 N1 C5 99.8(11) . .
O3 Cd1 N1 C5 -43.5(11) . .
O2 Cd1 N1 C5 -118.5(11) . .
O1 Cd1 N1 C5 -171.3(11) . .
O4 Cd1 N1 C5 8.9(11) . .
Cd2 Cd1 N1 C5 -80.5(11) . .
N5 Cd1 N1 C1 -84.2(10) . .
O3 Cd1 N1 C1 132.4(10) . .
O2 Cd1 N1 C1 57.5(10) . .
O1 Cd1 N1 C1 4.7(10) . .
O4 Cd1 N1 C1 -175.2(10) . .
Cd2 Cd1 N1 C1 95.5(10) . .
C18 N3 C14 C15 -2.2(16) . .
Cd2 N3 C14 C15 -178.1(9) . .
C29 N5 C25 C26 -2.0(15) . .
Cd1 N5 C25 C26 168.6(8) . .
C19 N4 C23 C22 -2.1(16) . .
Cd2 N4 C23 C22 176.9(8) . .
C8 N2 C12 C11 4.5(16) . .
Cd1 N2 C12 C11 -175.9(8) . .
Cd1 O3 C33 O4 -0.9(10) . .
Cd2 O3 C33 O4 165.9(10) . .
Cd1 O3 C33 C34 178.1(10) . .
Cd2 O3 C33 C34 -15(2) . .
Cd1 O4 C33 O3 0.8(9) . .
Cd1 O4 C33 C34 -178.1(10) . .
C26 C27 C28 C29 1.6(15) . .
C30 C27 C28 C29 179.8(9) . .
N4 C23 C22 C21 -0.7(18) . .
C9 C10 C11 C12 -0.1(18) . .
C13 C10 C11 C12 -173.8(13) . .
N2 C12 C11 C10 -3.3(17) . .
C23 N4 C19 C20 5(2) . .
Cd2 N4 C19 C20 -174.0(13) . .
N5 C25 C26 C27 3.3(17) . .
C28 C27 C26 C25 -2.9(16) . .
C30 C27 C26 C25 178.9(10) . .
C25 N5 C29 C28 0.6(15) . .
Cd1 N5 C29 C28 -169.7(8) . .
C27 C28 C29 N5 -0.5(16) . .
C14 N3 C18 C17 2.1(18) . .
Cd2 N3 C18 C17 178.1(11) . .
C2 C3 C4 C5 -2(2) . .
C6 C3 C4 C5 177.1(14) . .
C23 C22 C21 C20 1(2) . .
C23 C22 C21 C24 178.9(13) . .
C11 C10 C9 C8 2(2) . .
C13 C10 C9 C8 175.8(15) . .
C22 C21 C20 C19 1(2) . .
C24 C21 C20 C19 -176.5(15) . .
N4 C19 C20 C21 -5(3) . .
C5 N1 C1 C2 4(2) . .
Cd1 N1 C1 C2 -172.1(13) . .
C12 N2 C8 C9 -2.7(19) . .
Cd1 N2 C8 C9 177.7(11) . .
C10 C9 C8 N2 0(2) . .
N3 C14 C15 C16 2.3(18) . .
C17 C16 C15 C14 -2.3(19) . .
C7 C16 C15 C14 172.5(11) 3_665 .
C1 N1 C5 C4 -5(2) . .
Cd1 N1 C5 C4 171.8(13) . .
C3 C4 C5 N1 4(3) . .
C15 C16 C17 C18 2(2) . .
C7 C16 C17 C18 -171.8(13) 3_665 .
N3 C18 C17 C16 -2(2) . .
C4 C3 C2 C1 2(2) . .
C6 C3 C2 C1 -177.5(14) . .
N1 C1 C2 C3 -3(3) . .
N4 Cd2 O5 C35 115.2(8) . .
N3 Cd2 O5 C35 -72.3(8) . .
O10 Cd2 O5 C35 22.1(9) . .
O3 Cd2 O5 C35 -158.0(8) . .
O2 Cd2 O5 C35 -162.4(6) . .
O6 Cd2 O5 C35 3.3(7) . .
Cd1 Cd2 O5 C35 -157.8(7) . .
Cd2 O5 C35 O6 -6.2(13) . .
Cd2 O5 C35 C36 174.7(7) . .
O5 C35 O6 Cd2 5.9(12) . .
C36 C35 O6 Cd2 -175.0(7) . .
N4 Cd2 O6 C35 -79.9(6) . .
N3 Cd2 O6 C35 99.7(6) . .
O10 Cd2 O6 C35 -166.0(7) . .
O3 Cd2 O6 C35 23.3(7) . .
O5 Cd2 O6 C35 -3.0(6) . .
O2 Cd2 O6 C35 166.7(5) . .
Cd1 Cd2 O6 C35 68.2(10) . .
C36 C37 C38 C39 0.4(15) . .
C36 C37 C38 S1 178.2(7) . .
O9 S1 C38 C37 12.3(18) . .
O8 S1 C38 C37 148.0(9) . .
O7 S1 C38 C37 -94.5(13) . .
O9 S1 C38 C39 -169.9(18) . .
O8 S1 C38 C39 -34.2(12) . .
O7 S1 C38 C39 83.3(14) . .
C38 C37 C36 C41 -2.6(15) . .
C38 C37 C36 C35 -179.5(8) . .
O5 C35 C36 C41 -175.3(12) . .
O6 C35 C36 C41 5.6(15) . .
O5 C35 C36 C37 1.6(15) . .
O6 C35 C36 C37 -177.6(8) . .
C26 C27 C30 C30 -7(2) . 3_666
C28 C27 C30 C30 175.4(14) . 3_666
C37 C38 C39 C40 2.2(17) . .
S1 C38 C39 C40 -175.6(10) . .
C37 C36 C41 C40 1.9(19) . .
C35 C36 C41 C40 178.8(12) . .
C36 C41 C40 C39 1(2) . .
C38 C39 C40 C41 -3(2) . .
C4 C3 C6 C7 0(2) . .
C2 C3 C6 C7 179.2(16) . .
C3 C6 C7 C16 177.9(10) . 3_665
C9 C10 C13 C24 177(2) . 3_776
C11 C10 C13 C24 -9(3) . 3_776
C20 C21 C24 C13 168(2) . 3_776
C22 C21 C24 C13 -10(3) . 3_776
